data_2217631
loop_
_publ_author_name
'Yan-Rong Sun'
'Gang Liu'
'Chen-Jiang Liu'
'Yan-Ping Li'

_publ_section_title
<i>N</i>-[(3-Methyl-5-phenoxy-1-phenylpyrazol-4-yl)carbonyl]-<i>N</i>'-(5-propyl-1,3,4-thiadiazol-2-yl)thiourea
_journal_coeditor_code RK2066
_journal_issue 2
_journal_name_full 'Acta Crystallographica Section E'
_journal_page_first o413
_journal_page_last o413
_journal_paper_doi 10.1107/S1600536807068353
_journal_volume 64
_journal_year 2008
_chemical_formula_iupac 'C23 H22 N6 O2 S2'
_chemical_formula_moiety 'C23 H22 N6 O2 S2'
_chemical_formula_sum 'C23 H22 N6 O2 S2'
_chemical_formula_weight 478.58
_chemical_melting_point .461E-305
_chemical_name_systematic
;
N-[(3-Methyl-5-phenoxy-1-phenylpyrazol-4-yl)carbonyl]-N'-(5-propyl-1,3,4-
thiadiazol-2-yl)thiourea
;
_space_group_IT_number 2
_symmetry_cell_setting triclinic
_symmetry_space_group_name_Hall '-P 1'
_symmetry_space_group_name_H-M 'P -1'
_atom_sites_solution_hydrogens geom
_atom_sites_solution_primary direct
_atom_sites_solution_secondary difmap
_cell_angle_alpha 86.0890(10)
_cell_angle_beta 74.0480(10)
_cell_angle_gamma 81.5910(10)
_cell_formula_units_Z 2
_cell_length_a 8.4489(3)
_cell_length_b 9.9099(4)
_cell_length_c 14.3492(5)
_cell_measurement_reflns_used 7971
_cell_measurement_temperature 153(2)
_cell_measurement_theta_max 27.48
_cell_measurement_theta_min 3.06
_cell_volume 1142.25(7)
_computing_cell_refinement 'RAPID-AUTO (Rigaku 2004)'
_computing_data_collection 'RAPID-AUTO (Rigaku 2004)'
_computing_data_reduction 'RAPID-AUTO (Rigaku 2004)'
_computing_molecular_graphics 'ORTEP-3 (Farrugia, 1997)'
_computing_publication_material 'WinGX (Farrugia, 1999)'
_computing_structure_refinement 'SHELXL97 (Sheldrick, 1997)'
_computing_structure_solution 'SHELXS97 (Sheldrick, 1997)'
_diffrn_ambient_temperature 153(2)
_diffrn_measured_fraction_theta_full 0.992
_diffrn_measured_fraction_theta_max 0.992
_diffrn_measurement_device_type 'Rigaku R-AXIS Spider'
_diffrn_measurement_method \w
_diffrn_radiation_monochromator graphite
_diffrn_radiation_source 'fine-focus sealed tube'
_diffrn_radiation_type MoK\a
_diffrn_radiation_wavelength 0.71073
_diffrn_reflns_av_R_equivalents 0.0237
_diffrn_reflns_av_sigmaI/netI 0.0359
_diffrn_reflns_limit_h_max 10
_diffrn_reflns_limit_h_min -10
_diffrn_reflns_limit_k_max 12
_diffrn_reflns_limit_k_min -12
_diffrn_reflns_limit_l_max 18
_diffrn_reflns_limit_l_min -18
_diffrn_reflns_number 11326
_diffrn_reflns_theta_full 27.48
_diffrn_reflns_theta_max 27.48
_diffrn_reflns_theta_min 3.05
_diffrn_standards_decay_% 0
_diffrn_standards_interval_count 0
_diffrn_standards_interval_time 0
_diffrn_standards_number 0
_exptl_absorpt_coefficient_mu 0.267
_exptl_absorpt_correction_T_max 0.9661
_exptl_absorpt_correction_T_min 0.9194
_exptl_absorpt_correction_type empirical
_exptl_absorpt_process_details '(ABSCOR; Higashi, 1995)'
_exptl_crystal_colour yellow
_exptl_crystal_density_diffrn 1.391
_exptl_crystal_density_method 'not measured'
_exptl_crystal_description block
_exptl_crystal_F_000 500
_exptl_crystal_size_max 0.32
_exptl_crystal_size_mid 0.15
_exptl_crystal_size_min 0.13
_refine_diff_density_max 0.358
_refine_diff_density_min -0.541
_refine_ls_extinction_method none
_refine_ls_goodness_of_fit_ref 1.052
_refine_ls_hydrogen_treatment constr
_refine_ls_matrix_type full
_refine_ls_number_parameters 317
_refine_ls_number_reflns 5171
_refine_ls_number_restraints 0
_refine_ls_restrained_S_all 1.052
_refine_ls_R_factor_all 0.0755
_refine_ls_R_factor_gt 0.0420
_refine_ls_shift/su_max 0.001
_refine_ls_shift/su_mean 0.000
_refine_ls_structure_factor_coef Fsqd
_refine_ls_weighting_details 'calc w = 1/[\s^2^(Fo^2^)+(0.1061P)^2^] where P=(Fo^2^+2Fc^2^)/3'
_refine_ls_weighting_scheme calc
_refine_ls_wR_factor_gt 0.1235
_refine_ls_wR_factor_ref 0.1646
_reflns_number_gt 3376
_reflns_number_total 5171
_reflns_threshold_expression I>2\s(I)
_cod_data_source_file rk2066.cif
_cod_data_source_block I
_cod_database_code 2217631
_cod_database_fobs_code 2217631

loop_
_symmetry_equiv_pos_as_xyz
'x, y, z'
'-x, -y, -z'

loop_
_atom_site_type_symbol
_atom_site_label
_atom_site_fract_x
_atom_site_fract_y
_atom_site_fract_z
_atom_site_U_iso_or_equiv
_atom_site_adp_type
_atom_site_calc_flag
_atom_site_refinement_flags
_atom_site_occupancy
_atom_site_disorder_assembly
_atom_site_disorder_group
S S1 0.56160(7) 0.15893(6) 0.37164(4) 0.04016(19) Uani d . 1 . .
S S2 0.56697(9) 0.18955(7) 0.58112(5) 0.0511(2) Uani d . 1 . .
O O1 0.72651(18) 0.43251(15) 0.78717(10) 0.0330(3) Uani d . 1 . .
O O2 0.7995(2) 0.57769(18) 0.48360(11) 0.0438(4) Uani d . 1 . .
N N1 0.8356(2) 0.63699(19) 0.78887(13) 0.0328(4) Uani d . 1 . .
N N2 0.8911(2) 0.74382(19) 0.72761(13) 0.0360(4) Uani d . 1 . .
N N3 0.6887(2) 0.4151(2) 0.59251(13) 0.0346(4) Uani d . 1 . .
H H3A 0.6652 0.3916 0.6546 0.042 Uiso calc R 1 . .
N N4 0.6649(2) 0.3756(2) 0.44130(13) 0.0357(4) Uani d . 1 . .
H H4A 0.7085 0.4522 0.4261 0.043 Uiso calc R 1 . .
N N5 0.6442(3) 0.3835(2) 0.28420(14) 0.0439(5) Uani d . 1 . .
N N6 0.6035(3) 0.3101(2) 0.21699(14) 0.0480(5) Uani d . 1 . .
C C1 0.9603(3) 0.6775(3) 0.91597(18) 0.0408(5) Uani d . 1 . .
H H1A 1.0540 0.7037 0.8681 0.049 Uiso calc R 1 . .
C C2 0.9530(3) 0.6782(3) 1.01344(19) 0.0467(6) Uani d . 1 . .
H H2B 1.0420 0.7061 1.0326 0.056 Uiso calc R 1 . .
C C3 0.8177(3) 0.6388(3) 1.08327(18) 0.0452(6) Uani d . 1 . .
H H3B 0.8146 0.6389 1.1500 0.054 Uiso calc R 1 . .
C C4 0.6870(3) 0.5994(3) 1.05608(17) 0.0418(6) Uani d . 1 . .
H H4B 0.5946 0.5714 1.1041 0.050 Uiso calc R 1 . .
C C5 0.6905(3) 0.6005(2) 0.95854(16) 0.0364(5) Uani d . 1 . .
H H5B 0.5996 0.5761 0.9395 0.044 Uiso calc R 1 . .
C C6 0.8294(3) 0.6380(2) 0.88941(16) 0.0336(5) Uani d . 1 . .
C C7 0.9194(3) 0.8149(3) 0.55833(18) 0.0433(6) Uani d . 1 . .
H H7A 0.9635 0.8908 0.5786 0.065 Uiso calc R 1 . .
H H7B 0.8206 0.8502 0.5366 0.065 Uiso calc R 1 . .
H H7C 1.0040 0.7683 0.5050 0.065 Uiso calc R 1 . .
C C8 0.8741(3) 0.7167(2) 0.64179(16) 0.0354(5) Uani d . 1 . .
C C9 0.8061(3) 0.5921(2) 0.64604(15) 0.0325(5) Uani d . 1 . .
C C10 0.7862(3) 0.5469(2) 0.74127(16) 0.0320(5) Uani d . 1 . .
C C11 0.8364(3) 0.3093(2) 0.77255(14) 0.0283(4) Uani d . 1 . .
C C12 0.7675(3) 0.1955(3) 0.81626(19) 0.0417(6) Uani d . 1 . .
H H12A 0.6567 0.2036 0.8563 0.050 Uiso calc R 1 . .
C C13 0.8630(3) 0.0697(3) 0.8006(2) 0.0516(7) Uani d . 1 . .
H H13A 0.8178 -0.0100 0.8302 0.062 Uiso calc R 1 . .
C C14 1.0242(3) 0.0589(3) 0.7422(2) 0.0530(7) Uani d . 1 . .
H H14A 1.0888 -0.0282 0.7308 0.064 Uiso calc R 1 . .
C C15 1.0906(3) 0.1736(3) 0.70074(19) 0.0473(6) Uani d . 1 . .
H H15A 1.2016 0.1657 0.6609 0.057 Uiso calc R 1 . .
C C16 0.9973(3) 0.3014(3) 0.71634(16) 0.0370(5) Uani d . 1 . .
H H16A 1.0438 0.3814 0.6887 0.044 Uiso calc R 1 . .
C C17 0.7669(3) 0.5307(2) 0.56726(16) 0.0329(5) Uani d . 1 . .
C C18 0.6421(3) 0.3310(2) 0.53439(16) 0.0335(5) Uani d . 1 . .
C C19 0.6281(3) 0.3158(2) 0.36680(16) 0.0351(5) Uani d . 1 . .
C C20 0.5602(3) 0.1932(3) 0.25151(17) 0.0428(6) Uani d . 1 B .
C C21 0.5096(4) 0.0933(3) 0.1944(2) 0.0555(7) Uani d . 1 . .
H H21A 0.4153 0.0522 0.2383 0.067 Uiso calc R 1 A 1
H H21B 0.4675 0.1455 0.1428 0.067 Uiso calc R 1 A 1
C C22 0.6339(5) -0.0172(4) 0.1491(3) 0.0465(11) Uani d P 0.639(5) B 1
H H22A 0.5827 -0.0767 0.1163 0.056 Uiso calc PR 0.639(5) B 1
H H22B 0.6754 -0.0730 0.1995 0.056 Uiso calc PR 0.639(5) B 1
C C23 0.7787(7) 0.0383(5) 0.0753(3) 0.0568(13) Uani d P 0.639(5) B 1
H H23A 0.8616 -0.0378 0.0465 0.085 Uiso calc PR 0.639(5) B 1
H H23B 0.8293 0.0972 0.1077 0.085 Uiso calc PR 0.639(5) B 1
H H23C 0.7381 0.0912 0.0243 0.085 Uiso calc PR 0.639(5) B 1
C C22' 0.6510(12) 0.0828(9) 0.0931(5) 0.053(2) Uani d P 0.361(5) B 2
H H22C 0.6563 0.1730 0.0591 0.064 Uiso calc PR 0.361(5) B 2
H H22D 0.7611 0.0490 0.1038 0.064 Uiso calc PR 0.361(5) B 2
C C23' 0.6019(12) -0.0149(10) 0.0362(6) 0.064(3) Uani d P 0.361(5) B 2
H H23D 0.6845 -0.0268 -0.0267 0.096 Uiso calc PR 0.361(5) B 2
H H23E 0.4931 0.0205 0.0260 0.096 Uiso calc PR 0.361(5) B 2
H H23F 0.5954 -0.1029 0.0715 0.096 Uiso calc PR 0.361(5) B 2

loop_
_atom_site_aniso_label
_atom_site_aniso_U_11
_atom_site_aniso_U_22
_atom_site_aniso_U_33
_atom_site_aniso_U_12
_atom_site_aniso_U_13
_atom_site_aniso_U_23
S1 0.0411(3) 0.0325(3) 0.0431(3) -0.0066(2) -0.0042(3) -0.0007(2)
S2 0.0611(4) 0.0503(4) 0.0486(4) -0.0317(3) -0.0178(3) 0.0171(3)
O1 0.0335(8) 0.0240(8) 0.0338(8) -0.0074(6) 0.0049(6) 0.0028(6)
O2 0.0581(11) 0.0374(10) 0.0327(8) -0.0179(8) -0.0026(8) 0.0059(7)
N1 0.0345(9) 0.0273(10) 0.0335(9) -0.0100(8) -0.0016(8) 0.0017(8)
N2 0.0399(10) 0.0260(10) 0.0380(10) -0.0109(8) -0.0015(8) 0.0055(8)
N3 0.0350(10) 0.0361(11) 0.0306(9) -0.0125(8) -0.0027(8) 0.0046(8)
N4 0.0368(10) 0.0328(11) 0.0341(9) -0.0113(8) -0.0009(8) 0.0025(8)
N5 0.0511(12) 0.0401(12) 0.0344(10) -0.0093(10) 0.0008(9) -0.0035(9)
N6 0.0606(14) 0.0455(14) 0.0335(10) -0.0092(11) -0.0020(10) -0.0095(9)
C1 0.0337(12) 0.0384(14) 0.0479(13) -0.0099(10) -0.0050(11) 0.0007(11)
C2 0.0472(14) 0.0464(16) 0.0520(15) -0.0117(12) -0.0202(12) -0.0003(12)
C3 0.0545(15) 0.0401(15) 0.0429(13) -0.0073(12) -0.0157(12) -0.0015(11)
C4 0.0441(13) 0.0412(14) 0.0363(12) -0.0096(11) -0.0024(11) -0.0015(10)
C5 0.0322(11) 0.0381(13) 0.0357(11) -0.0091(10) -0.0016(9) -0.0014(10)
C6 0.0359(11) 0.0248(11) 0.0356(11) -0.0041(9) -0.0029(9) 0.0021(9)
C7 0.0466(13) 0.0353(14) 0.0425(13) -0.0110(11) -0.0026(11) 0.0099(10)
C8 0.0352(11) 0.0273(12) 0.0376(11) -0.0055(9) 0.0004(10) 0.0014(9)
C9 0.0313(11) 0.0259(11) 0.0332(11) -0.0043(9) 0.0029(9) 0.0013(9)
C10 0.0296(10) 0.0242(11) 0.0367(11) -0.0054(8) 0.0007(9) 0.0005(9)
C11 0.0316(10) 0.0262(11) 0.0272(9) -0.0060(8) -0.0065(8) -0.0029(8)
C12 0.0357(12) 0.0302(13) 0.0578(15) -0.0106(10) -0.0077(11) 0.0013(11)
C13 0.0462(14) 0.0266(13) 0.084(2) -0.0097(11) -0.0190(14) 0.0010(13)
C14 0.0469(15) 0.0330(14) 0.080(2) 0.0041(12) -0.0211(14) -0.0101(13)
C15 0.0344(12) 0.0494(16) 0.0518(14) 0.0023(11) -0.0049(11) -0.0035(12)
C16 0.0361(12) 0.0368(13) 0.0359(11) -0.0075(10) -0.0057(10) 0.0041(10)
C17 0.0287(10) 0.0288(11) 0.0342(11) -0.0025(9) 0.0028(9) -0.0005(9)
C18 0.0266(10) 0.0362(13) 0.0346(11) -0.0069(9) -0.0024(9) 0.0031(9)
C19 0.0318(11) 0.0286(12) 0.0372(11) -0.0041(9) 0.0035(9) -0.0013(9)
C20 0.0478(14) 0.0350(14) 0.0384(12) -0.0033(11) 0.0005(11) -0.0074(10)
C21 0.0705(19) 0.0468(17) 0.0462(15) -0.0094(14) -0.0078(14) -0.0112(13)
C22 0.051(2) 0.038(2) 0.054(2) -0.0081(18) -0.019(2) -0.0067(19)
C23 0.063(3) 0.052(3) 0.046(2) -0.013(2) 0.006(2) -0.015(2)
C22' 0.064(6) 0.050(5) 0.042(4) -0.015(4) -0.004(4) -0.013(4)
C23' 0.093(6) 0.064(6) 0.042(4) -0.034(5) -0.017(4) -0.006(4)

loop_
_atom_type_symbol
_atom_type_description
_atom_type_scat_dispersion_real
_atom_type_scat_dispersion_imag
_atom_type_scat_source
C C 0.0033 0.0016 'International Tables Vol C Tables 4.2.6.8 and 6.1.1.4'
H H 0.0000 0.0000 'International Tables Vol C Tables 4.2.6.8 and 6.1.1.4'
N N 0.0061 0.0033 'International Tables Vol C Tables 4.2.6.8 and 6.1.1.4'
O O 0.0106 0.0060 'International Tables Vol C Tables 4.2.6.8 and 6.1.1.4'
S S 0.1246 0.1234 'International Tables Vol C Tables 4.2.6.8 and 6.1.1.4'

loop_
_geom_angle_atom_site_label_1
_geom_angle_atom_site_label_2
_geom_angle_atom_site_label_3
_geom_angle
C19 S1 C20 85.87(11)
C10 O1 C11 116.95(16)
C10 N1 N2 110.63(17)
C10 N1 C6 129.28(19)
N2 N1 C6 120.00(17)
C8 N2 N1 105.57(18)
C17 N3 C18 129.42(18)
C17 N3 H3A 115.3
C18 N3 H3A 115.3
C18 N4 C19 128.0(2)
C18 N4 H4A 116.0
C19 N4 H4A 116.0
C19 N5 N6 111.0(2)
C20 N6 N5 112.6(2)
C6 C1 C2 118.9(2)
C6 C1 H1A 120.5
C2 C1 H1A 120.5
C3 C2 C1 120.8(2)
C3 C2 H2B 119.6
C1 C2 H2B 119.6
C4 C3 C2 120.0(2)
C4 C3 H3B 120.0
C2 C3 H3B 120.0
C3 C4 C5 120.1(2)
C3 C4 H4B 119.9
C5 C4 H4B 119.9
C4 C5 C6 118.9(2)
C4 C5 H5B 120.6
C6 C5 H5B 120.6
C1 C6 C5 121.3(2)
C1 C6 N1 119.4(2)
C5 C6 N1 119.32(19)
C8 C7 H7A 109.5
C8 C7 H7B 109.5
H7A C7 H7B 109.5
C8 C7 H7C 109.5
H7A C7 H7C 109.5
H7B C7 H7C 109.5
N2 C8 C9 111.13(19)
N2 C8 C7 119.6(2)
C9 C8 C7 129.2(2)
C10 C9 C8 103.68(19)
C10 C9 C17 129.3(2)
C8 C9 C17 127.0(2)
N1 C10 O1 121.07(19)
N1 C10 C9 108.98(19)
O1 C10 C9 130.0(2)
C16 C11 C12 122.1(2)
C16 C11 O1 123.2(2)
C12 C11 O1 114.70(18)
C11 C12 C13 118.6(2)
C11 C12 H12A 120.7
C13 C12 H12A 120.7
C12 C13 C14 120.3(2)
C12 C13 H13A 119.8
C14 C13 H13A 119.8
C15 C14 C13 120.0(2)
C15 C14 H14A 120.0
C13 C14 H14A 120.0
C14 C15 C16 120.6(2)
C14 C15 H15A 119.7
C16 C15 H15A 119.7
C11 C16 C15 118.4(2)
C11 C16 H16A 120.8
C15 C16 H16A 120.8
O2 C17 N3 121.6(2)
O2 C17 C9 122.9(2)
N3 C17 C9 115.49(19)
N4 C18 N3 114.41(19)
N4 C18 S2 125.85(18)
N3 C18 S2 119.73(16)
N5 C19 N4 117.9(2)
N5 C19 S1 115.74(18)
N4 C19 S1 126.40(17)
N6 C20 C21 123.7(2)
N6 C20 S1 114.75(18)
C21 C20 S1 121.5(2)
C22 C21 C20 118.1(3)
C22 C21 C22' 47.1(4)
C20 C21 C22' 104.9(3)
C22 C21 H21A 107.8
C20 C21 H21A 107.8
C22' C21 H21A 146.2
C22 C21 H21B 107.8
C20 C21 H21B 107.8
C22' C21 H21B 69.9
H21A C21 H21B 107.1
C21 C22 C23 110.9(4)
C21 C22 H22A 109.5
C23 C22 H22A 109.5
C21 C22 H22B 109.5
C23 C22 H22B 109.5
H22A C22 H22B 108.0
C22 C23 H23A 109.5
C22 C23 H23B 109.5
H23A C23 H23B 109.5
C22 C23 H23C 109.5
H23A C23 H23C 109.5
H23B C23 H23C 109.5
C23' C22' C21 105.3(6)
C23' C22' H22C 110.7
C21 C22' H22C 110.7
C23' C22' H22D 110.7
C21 C22' H22D 110.7
H22C C22' H22D 108.8
C22' C23' H23D 109.5
C22' C23' H23E 109.5
H23D C23' H23E 109.5
C22' C23' H23F 109.5
H23D C23' H23F 109.5
H23E C23' H23F 109.5

loop_
_geom_bond_atom_site_label_1
_geom_bond_atom_site_label_2
_geom_bond_distance
S1 C19 1.719(2)
S1 C20 1.737(2)
S2 C18 1.648(2)
O1 C10 1.362(3)
O1 C11 1.411(3)
O2 C17 1.230(3)
N1 C10 1.337(3)
N1 N2 1.380(2)
N1 C6 1.430(3)
N2 C8 1.328(3)
N3 C17 1.383(3)
N3 C18 1.384(3)
N3 H3A 0.8800
N4 C18 1.349(3)
N4 C19 1.384(3)
N4 H4A 0.8800
N5 C19 1.305(3)
N5 N6 1.389(3)
N6 C20 1.292(3)
C1 C6 1.379(3)
C1 C2 1.383(3)
C1 H1A 0.9500
C2 C3 1.382(4)
C2 H2B 0.9500
C3 C4 1.381(3)
C3 H3B 0.9500
C4 C5 1.391(3)
C4 H4B 0.9500
C5 C6 1.392(3)
C5 H5B 0.9500
C7 C8 1.492(3)
C7 H7A 0.9800
C7 H7B 0.9800
C7 H7C 0.9800
C8 C9 1.427(3)
C9 C10 1.381(3)
C9 C17 1.455(3)
C11 C16 1.371(3)
C11 C12 1.378(3)
C12 C13 1.378(4)
C12 H12A 0.9500
C13 C14 1.382(4)
C13 H13A 0.9500
C14 C15 1.368(4)
C14 H14A 0.9500
C15 C16 1.387(3)
C15 H15A 0.9500
C16 H16A 0.9500
C20 C21 1.503(4)
C21 C22 1.453(5)
C21 C22' 1.607(8)
C21 H21A 0.9900
C21 H21B 0.9900
C22 C23 1.525(6)
C22 H22A 0.9900
C22 H22B 0.9900
C23 H23A 0.9800
C23 H23B 0.9800
C23 H23C 0.9800
C22' C23' 1.479(10)
C22' H22C 0.9900
C22' H22D 0.9900
C23' H23D 0.9800
C23' H23E 0.9800
C23' H23F 0.9800

loop_
_geom_hbond_atom_site_label_D
_geom_hbond_atom_site_label_H
_geom_hbond_atom_site_label_A
_geom_hbond_distance_DH
_geom_hbond_distance_HA
_geom_hbond_distance_DA
_geom_hbond_angle_DHA
N3 H3A O1 0.88 2.18 2.917(2) 140.6
N4 H4A O2 0.88 1.89 2.623(2) 139.2

loop_
_geom_torsion_atom_site_label_1
_geom_torsion_atom_site_label_2
_geom_torsion_atom_site_label_3
_geom_torsion_atom_site_label_4
_geom_torsion
C10 N1 N2 C8 0.1(2)
C6 N1 N2 C8 -176.87(19)
C19 N5 N6 C20 -0.2(3)
C6 C1 C2 C3 0.6(4)
C1 C2 C3 C4 -0.6(4)
C2 C3 C4 C5 -0.6(4)
C3 C4 C5 C6 1.9(4)
C2 C1 C6 C5 0.6(4)
C2 C1 C6 N1 179.9(2)
C4 C5 C6 C1 -1.9(4)
C4 C5 C6 N1 178.8(2)
C10 N1 C6 C1 140.6(2)
N2 N1 C6 C1 -43.1(3)
C10 N1 C6 C5 -40.1(3)
N2 N1 C6 C5 136.3(2)
N1 N2 C8 C9 0.4(2)
N1 N2 C8 C7 178.47(19)
N2 C8 C9 C10 -0.7(2)
C7 C8 C9 C10 -178.6(2)
N2 C8 C9 C17 178.7(2)
C7 C8 C9 C17 0.9(4)
N2 N1 C10 O1 179.90(18)
C6 N1 C10 O1 -3.5(3)
N2 N1 C10 C9 -0.6(2)
C6 N1 C10 C9 176.1(2)
C11 O1 C10 N1 -101.1(2)
C11 O1 C10 C9 79.5(3)
C8 C9 C10 N1 0.7(2)
C17 C9 C10 N1 -178.7(2)
C8 C9 C10 O1 -179.8(2)
C17 C9 C10 O1 0.8(4)
C10 O1 C11 C16 0.9(3)
C10 O1 C11 C12 -176.69(18)
C16 C11 C12 C13 -1.7(4)
O1 C11 C12 C13 175.9(2)
C11 C12 C13 C14 -0.1(4)
C12 C13 C14 C15 1.1(4)
C13 C14 C15 C16 -0.4(4)
C12 C11 C16 C15 2.3(3)
O1 C11 C16 C15 -175.1(2)
C14 C15 C16 C11 -1.3(4)
C18 N3 C17 O2 3.3(4)
C18 N3 C17 C9 -177.0(2)
C10 C9 C17 O2 -175.8(2)
C8 C9 C17 O2 5.0(4)
C10 C9 C17 N3 4.6(3)
C8 C9 C17 N3 -174.7(2)
C19 N4 C18 N3 -178.9(2)
C19 N4 C18 S2 1.5(3)
C17 N3 C18 N4 -5.9(3)
C17 N3 C18 S2 173.78(18)
N6 N5 C19 N4 179.78(19)
N6 N5 C19 S1 -0.4(3)
C18 N4 C19 N5 173.0(2)
C18 N4 C19 S1 -6.8(3)
C20 S1 C19 N5 0.63(19)
C20 S1 C19 N4 -179.6(2)
N5 N6 C20 C21 179.9(2)
N5 N6 C20 S1 0.7(3)
C19 S1 C20 N6 -0.7(2)
C19 S1 C20 C21 -179.9(2)
N6 C20 C21 C22 97.3(4)
S1 C20 C21 C22 -83.6(3)
N6 C20 C21 C22' 48.3(5)
S1 C20 C21 C22' -132.6(4)
C20 C21 C22 C23 -61.3(4)
C22' C21 C22 C23 23.1(5)
C22 C21 C22' C23' 65.6(6)
C20 C21 C22' C23' -179.7(6)
